data_4022892
loop_
_publ_author_name
'Ying Cheng'
'Lan-Qing Cheng'

_publ_section_title
;
 Interaction of \b-Lactam Carbenes with Aryl Isonitriles:
 An Unprecedented Rearrangement of 2-Azetidinonylidene Indoles
 to \d-Carbolinones
;
_journal_name_full 'Journal of Organic Chemistry'
_journal_page_first 2625
_journal_page_last 2630
_journal_paper_doi 10.1021/jo0700631
_journal_volume 72
_journal_year 2007
_chemical_formula_sum 'C39 H30 Cl6 N4 O4'
_chemical_formula_weight 831.37
_chemical_name_systematic
; 
 ? 
;
_space_group_IT_number 1
_symmetry_cell_setting triclinic
_symmetry_space_group_name_Hall 'P 1'
_symmetry_space_group_name_H-M 'P 1'
_atom_sites_solution_hydrogens geom
_atom_sites_solution_primary direct
_atom_sites_solution_secondary difmap
_audit_creation_method SHELXL-97
_cell_angle_alpha 74.499(4)
_cell_angle_beta 73.807(5)
_cell_angle_gamma 64.670(5)
_cell_formula_units_Z 1
_cell_length_a 9.378(3)
_cell_length_b 9.474(3)
_cell_length_c 12.814(4)
_cell_measurement_temperature 294(2)
_cell_volume 973.8(5)
_computing_structure_refinement 'SHELXL-97 (Sheldrick, 1997)'
_computing_structure_solution 'SHELXS-97 (Sheldrick, 1990)'
_diffrn_ambient_temperature 294(2)
_diffrn_measured_fraction_theta_full 0.913
_diffrn_measured_fraction_theta_max 0.913
_diffrn_radiation_monochromator graphite
_diffrn_radiation_source 'fine-focus sealed tube'
_diffrn_radiation_type MoK\a
_diffrn_radiation_wavelength 0.71073
_diffrn_reflns_av_R_equivalents 0.0137
_diffrn_reflns_av_sigmaI/netI 0.0395
_diffrn_reflns_limit_h_max 12
_diffrn_reflns_limit_h_min -10
_diffrn_reflns_limit_k_max 12
_diffrn_reflns_limit_k_min -5
_diffrn_reflns_limit_l_max 17
_diffrn_reflns_limit_l_min -16
_diffrn_reflns_number 6196
_diffrn_reflns_theta_full 28.37
_diffrn_reflns_theta_max 28.37
_diffrn_reflns_theta_min 1.68
_exptl_absorpt_coefficient_mu 0.487
_exptl_absorpt_correction_T_max 0.9349
_exptl_absorpt_correction_T_min 0.9089
_exptl_crystal_density_diffrn 1.418
_exptl_crystal_density_method 'not measured'
_exptl_crystal_F_000 426
_exptl_crystal_size_max 0.20
_exptl_crystal_size_mid 0.16
_exptl_crystal_size_min 0.14
_refine_diff_density_max 0.240
_refine_diff_density_min -0.240
_refine_diff_density_rms 0.041
_refine_ls_abs_structure_details 'Flack H D (1983), Acta Cryst. A39, 876-881'
_refine_ls_abs_structure_Flack -0.26(17)
_refine_ls_extinction_method none
_refine_ls_goodness_of_fit_ref 1.011
_refine_ls_hydrogen_treatment mixed
_refine_ls_matrix_type full
_refine_ls_number_parameters 510
_refine_ls_number_reflns 5173
_refine_ls_number_restraints 45
_refine_ls_restrained_S_all 1.037
_refine_ls_R_factor_all 0.0865
_refine_ls_R_factor_gt 0.0408
_refine_ls_shift/su_max 1.407
_refine_ls_shift/su_mean 0.333
_refine_ls_structure_factor_coef Fsqd
_refine_ls_weighting_details 'calc w=1/[\s^2^(Fo^2^)+(0.0458P)^2^+0.2845P] where P=(Fo^2^+2Fc^2^)/3'
_refine_ls_weighting_scheme calc
_refine_ls_wR_factor_gt 0.0923
_refine_ls_wR_factor_ref 0.1142
_reflns_number_gt 3099
_reflns_number_total 5173
_reflns_threshold_expression >2sigma(I)
_cod_data_source_file jo0700631si20070205_041417.cif
_cod_data_source_block 60416a
_cod_database_code 4022892

loop_
_symmetry_equiv_pos_as_xyz
'x, y, z'

loop_
_atom_site_label
_atom_site_type_symbol
_atom_site_fract_x
_atom_site_fract_y
_atom_site_fract_z
_atom_site_U_iso_or_equiv
_atom_site_adp_type
_atom_site_occupancy
_atom_site_symmetry_multiplicity
_atom_site_calc_flag
_atom_site_refinement_flags
_atom_site_disorder_assembly
_atom_site_disorder_group
Cl1 Cl 0.3733(4) 0.9472(5) 0.4281(3) 0.0985(14) Uani 1 1 d . . .
Cl2 Cl 0.4256(3) 0.3743(3) 0.8576(2) 0.0672(8) Uani 1 1 d . . .
C11 C 0.5518(13) 0.8121(14) 0.4685(9) 0.058(3) Uani 1 1 d . . .
C12 C 0.6376(15) 0.6811(17) 0.4206(10) 0.067(4) Uani 1 1 d . . .
H12 H 0.6000 0.6636 0.3672 0.080 Uiso 1 1 calc R . .
C13 C 0.7791(14) 0.5752(15) 0.4510(8) 0.055(3) Uani 1 1 d . . .
H13 H 0.8372 0.4845 0.4192 0.066 Uiso 1 1 calc R . .
C8 C 0.8358(12) 0.6025(12) 0.5285(7) 0.040(2) Uani 1 1 d . . .
C9 C 0.7544(14) 0.7343(14) 0.5736(9) 0.056(3) Uani 1 1 d . . .
H9 H 0.7970 0.7550 0.6227 0.067 Uiso 1 1 calc R . .
C10 C 0.6067(16) 0.8401(13) 0.5472(10) 0.062(3) Uani 1 1 d . . .
H10 H 0.5462 0.9280 0.5819 0.075 Uiso 1 1 calc R . .
N1 N 0.9894(10) 0.4952(10) 0.5582(6) 0.044(2) Uani 1 1 d . . .
C1 C 1.1258(13) 0.5072(13) 0.4851(9) 0.047(3) Uani 1 1 d . . .
C2 C 1.2903(13) 0.4188(13) 0.5278(8) 0.047(3) Uani 1 1 d . . .
C3 C 1.2936(13) 0.2870(11) 0.6286(8) 0.046(3) Uani 1 1 d . . .
C4 C 1.1399(12) 0.2914(12) 0.6944(8) 0.041(2) Uani 1 1 d . . .
N2 N 1.1167(10) 0.2011(11) 0.7909(7) 0.046(2) Uani 1 1 d . . .
H2 H 1.1900 0.1355 0.8277 0.056 Uiso 1 1 calc R . .
C14 C 0.9574(13) 0.2297(11) 0.8218(8) 0.044(2) Uani 1 1 d . . .
C19 C 0.8731(14) 0.1665(12) 0.9112(8) 0.049(3) Uani 1 1 d . . .
H19 H 0.9268 0.0900 0.9648 0.059 Uiso 1 1 calc R . .
C18 C 0.7110(14) 0.2126(13) 0.9244(8) 0.052(3) Uani 1 1 d . . .
H18 H 0.6545 0.1692 0.9869 0.063 Uiso 1 1 calc R . .
C17 C 0.6284(13) 0.3286(12) 0.8409(8) 0.049(3) Uani 1 1 d . . .
C16 C 0.7121(14) 0.3981(13) 0.7491(8) 0.051(3) Uani 1 1 d . . .
H16 H 0.6584 0.4745 0.6956 0.061 Uiso 1 1 calc R . .
C15 C 0.8749(13) 0.3524(12) 0.7388(8) 0.041(3) Uani 1 1 d . . .
C5 C 0.9972(12) 0.3896(12) 0.6567(7) 0.041(2) Uani 1 1 d . . .
O1 O 1.1191(10) 0.5897(11) 0.3991(6) 0.074(3) Uani 1 1 d . . .
C6 C 1.4205(14) 0.3553(17) 0.4273(10) 0.115(5) Uani 1 1 d . . .
H6A H 1.5183 0.2822 0.4520 0.172 Uiso 1 1 calc R . .
H6B H 1.4398 0.4423 0.3754 0.172 Uiso 1 1 calc R . .
H6C H 1.3838 0.3023 0.3926 0.172 Uiso 1 1 calc R . .
C7 C 1.3051(15) 0.5540(14) 0.5689(11) 0.079(3) Uani 1 1 d . . .
H7A H 1.2160 0.5914 0.6271 0.118 Uiso 1 1 calc R . .
H7B H 1.3047 0.6401 0.5087 0.118 Uiso 1 1 calc R . .
H7C H 1.4036 0.5129 0.5957 0.118 Uiso 1 1 calc R . .
O2 O 1.4244(10) 0.1929(9) 0.6517(6) 0.058(2) Uani 1 1 d . . .
Cl3 Cl 1.3407(4) 0.2273(5) 1.1716(3) 0.1004(15) Uani 1 1 d . . .
Cl4 Cl 1.2913(3) 0.7987(3) 0.7423(2) 0.0648(8) Uani 1 1 d . . .
C30 C 1.1601(13) 0.3627(14) 1.1325(10) 0.061(3) Uani 1 1 d . . .
C31 C 1.1063(14) 0.3304(15) 1.0588(10) 0.065(3) Uani 1 1 d . . .
H31 H 1.1629 0.2361 1.0311 0.077 Uiso 1 1 calc R . .
C32 C 0.9654(14) 0.4390(13) 1.0241(10) 0.057(3) Uani 1 1 d . . .
H32 H 0.9303 0.4219 0.9692 0.069 Uiso 1 1 calc R . .
C27 C 0.8770(13) 0.5740(13) 1.0726(8) 0.044(3) Uani 1 1 d . . .
C28 C 0.9348(14) 0.6057(14) 1.1467(9) 0.053(3) Uani 1 1 d . . .
H28 H 0.8782 0.6985 1.1763 0.064 Uiso 1 1 calc R . .
C29 C 1.0787(15) 0.4980(18) 1.1775(10) 0.062(3) Uani 1 1 d . . .
H29 H 1.1195 0.5175 1.2282 0.075 Uiso 1 1 calc R . .
N3 N 0.7250(10) 0.6814(9) 1.0422(6) 0.045(2) Uani 1 1 d . . .
C20 C 0.5873(14) 0.6707(13) 1.1116(8) 0.051(3) Uani 1 1 d . . .
C21 C 0.4313(14) 0.7559(13) 1.0743(9) 0.052(3) Uani 1 1 d . . .
C22 C 0.4230(13) 0.8809(13) 0.9750(8) 0.049(3) Uani 1 1 d . . .
C23 C 0.5713(13) 0.8772(12) 0.9111(8) 0.045(3) Uani 1 1 d . . .
N4 N 0.6049(11) 0.9737(10) 0.8088(7) 0.050(2) Uani 1 1 d . . .
H4 H 0.5344 1.0438 0.7713 0.061 Uiso 1 1 calc R . .
C33 C 0.7657(12) 0.9375(12) 0.7797(8) 0.043(2) Uani 1 1 d . . .
C38 C 0.8456(15) 1.0099(14) 0.6835(9) 0.053(3) Uani 1 1 d . . .
H38 H 0.7920 1.0851 0.6294 0.063 Uiso 1 1 calc R . .
C37 C 1.0079(15) 0.9601(14) 0.6768(9) 0.057(3) Uani 1 1 d . . .
H37 H 1.0679 1.0030 0.6164 0.068 Uiso 1 1 calc R . .
C36 C 1.0833(13) 0.8474(13) 0.7581(9) 0.049(3) Uani 1 1 d . . .
C35 C 1.0129(11) 0.7743(11) 0.8469(8) 0.041(2) Uani 1 1 d . . .
H35 H 1.0709 0.6963 0.8979 0.050 Uiso 1 1 calc R . .
C34 C 0.8427(12) 0.8219(11) 0.8601(8) 0.042(2) Uani 1 1 d . . .
C24 C 0.7177(12) 0.7849(11) 0.9407(8) 0.043(2) Uani 1 1 d . . .
O3 O 0.5978(10) 0.5835(11) 1.2040(6) 0.072(2) Uani 1 1 d . . .
C26 C 0.4030(18) 0.6306(14) 1.0398(10) 0.094(4) Uani 1 1 d . . .
H26A H 0.4892 0.5867 0.9818 0.140 Uiso 1 1 calc R . .
H26B H 0.3032 0.6775 1.0139 0.140 Uiso 1 1 calc R . .
H26C H 0.3986 0.5480 1.1018 0.140 Uiso 1 1 calc R . .
C25 C 0.2937(13) 0.8158(14) 1.1656(9) 0.074(3) Uani 1 1 d . . .
H25A H 0.2955 0.7310 1.2268 0.111 Uiso 1 1 calc R . .
H25B H 0.1944 0.8554 1.1400 0.111 Uiso 1 1 calc R . .
H25C H 0.3031 0.8996 1.1884 0.111 Uiso 1 1 calc R . .
O4 O 0.2935(9) 0.9801(9) 0.9492(6) 0.061(2) Uani 1 1 d . . .
C39 C 0.824(3) 0.1810(18) 0.269(2) 0.116(10) Uani 0.42(2) 1 d PDU A 1
H39A H 0.7262 0.2636 0.2979 0.139 Uiso 0.42(2) 1 calc PR A 1
H39B H 0.8707 0.2268 0.1977 0.139 Uiso 0.42(2) 1 calc PR A 1
Cl5 Cl 0.778(2) 0.0285(17) 0.2531(12) 0.144(6) Uani 0.42(2) 1 d PDU A 1
Cl6 Cl 0.959(2) 0.106(2) 0.3590(14) 0.146(5) Uani 0.42(2) 1 d PDU A 1
C39' C 0.853(3) 0.016(2) 0.3416(14) 0.146(10) Uani 0.58(2) 1 d PDU A 2
H39C H 0.7689 -0.0023 0.4008 0.175 Uiso 0.58(2) 1 calc PR A 2
H39D H 0.9455 -0.0836 0.3383 0.175 Uiso 0.58(2) 1 calc PR A 2
Cl5' Cl 0.7861(18) 0.084(2) 0.2166(10) 0.188(5) Uani 0.58(2) 1 d PDU A 2
Cl6' Cl 0.905(2) 0.1579(19) 0.3656(14) 0.209(6) Uani 0.58(2) 1 d PDU A 2

loop_
_atom_site_aniso_label
_atom_site_aniso_U_11
_atom_site_aniso_U_22
_atom_site_aniso_U_33
_atom_site_aniso_U_23
_atom_site_aniso_U_13
_atom_site_aniso_U_12
Cl1 0.064(2) 0.105(3) 0.095(3) 0.041(2) -0.038(2) -0.023(2)
Cl2 0.0571(17) 0.068(2) 0.0708(19) -0.0084(15) -0.0065(15) -0.0238(15)
C11 0.047(6) 0.066(8) 0.054(6) 0.004(5) -0.014(5) -0.022(5)
C12 0.068(8) 0.099(10) 0.044(6) -0.005(6) -0.021(6) -0.040(7)
C13 0.066(7) 0.069(7) 0.039(5) -0.014(5) -0.010(5) -0.032(6)
C8 0.044(6) 0.033(6) 0.038(5) 0.003(4) -0.013(4) -0.012(5)
C9 0.062(7) 0.054(7) 0.055(6) -0.007(5) -0.032(5) -0.013(6)
C10 0.075(8) 0.034(6) 0.070(7) -0.001(5) -0.017(6) -0.017(5)
N1 0.046(5) 0.043(5) 0.037(5) -0.004(4) -0.008(4) -0.014(4)
C1 0.045(6) 0.053(6) 0.047(6) -0.004(5) -0.018(5) -0.017(4)
C2 0.049(6) 0.043(7) 0.046(6) -0.002(5) -0.010(5) -0.015(5)
C3 0.053(6) 0.030(5) 0.045(5) 0.000(4) -0.022(5) -0.004(4)
C4 0.045(5) 0.040(5) 0.039(5) -0.007(4) -0.005(4) -0.017(4)
N2 0.044(5) 0.046(5) 0.043(5) -0.005(4) -0.010(4) -0.012(4)
C14 0.060(6) 0.029(5) 0.042(5) 0.001(4) -0.030(4) -0.008(4)
C19 0.066(7) 0.037(5) 0.032(5) 0.007(4) -0.018(4) -0.012(5)
C18 0.062(7) 0.048(6) 0.042(5) 0.001(4) -0.011(5) -0.020(5)
C17 0.056(6) 0.041(6) 0.049(6) -0.009(4) -0.007(5) -0.020(5)
C16 0.067(7) 0.044(6) 0.038(5) -0.003(4) -0.011(5) -0.021(5)
C15 0.052(6) 0.032(6) 0.038(5) -0.005(4) -0.013(5) -0.014(5)
C5 0.040(6) 0.041(5) 0.036(5) -0.009(4) -0.009(4) -0.009(4)
O1 0.066(6) 0.088(6) 0.050(5) 0.028(4) -0.021(4) -0.030(5)
C6 0.068(7) 0.127(10) 0.065(7) -0.006(7) 0.021(6) 0.014(7)
C7 0.078(7) 0.066(6) 0.112(8) -0.020(5) -0.026(6) -0.038(5)
O2 0.051(5) 0.056(5) 0.052(5) 0.004(4) -0.014(4) -0.010(4)
Cl3 0.069(2) 0.105(3) 0.107(3) 0.036(2) -0.049(2) -0.025(2)
Cl4 0.0543(16) 0.065(2) 0.0724(19) -0.0061(15) -0.0109(14) -0.0245(14)
C30 0.052(6) 0.062(7) 0.059(7) 0.036(6) -0.028(5) -0.030(6)
C31 0.055(6) 0.051(7) 0.084(8) -0.004(6) -0.028(6) -0.012(5)
C32 0.065(7) 0.038(6) 0.075(8) -0.013(5) -0.027(6) -0.016(5)
C27 0.053(6) 0.049(6) 0.035(6) 0.003(4) -0.014(5) -0.025(5)
C28 0.053(7) 0.051(6) 0.055(6) -0.006(5) -0.012(5) -0.020(5)
C29 0.060(8) 0.094(10) 0.045(6) -0.001(6) -0.019(6) -0.041(7)
N3 0.051(5) 0.038(5) 0.042(5) 0.006(4) -0.019(4) -0.013(4)
C20 0.072(7) 0.039(6) 0.037(5) 0.003(4) -0.004(5) -0.025(5)
C21 0.054(6) 0.055(7) 0.042(6) 0.005(5) -0.013(5) -0.024(5)
C22 0.053(6) 0.055(6) 0.048(6) -0.017(5) -0.003(5) -0.026(5)
C23 0.053(6) 0.038(6) 0.039(5) 0.003(4) -0.018(4) -0.011(5)
N4 0.061(6) 0.041(5) 0.042(5) 0.014(4) -0.026(4) -0.016(4)
C33 0.046(5) 0.044(5) 0.035(5) -0.009(4) 0.004(4) -0.019(4)
C38 0.062(7) 0.051(6) 0.046(6) -0.003(4) -0.011(5) -0.025(5)
C37 0.072(8) 0.053(7) 0.047(6) -0.008(5) 0.000(6) -0.032(6)
C36 0.048(6) 0.046(7) 0.050(6) -0.014(5) -0.010(5) -0.010(5)
C35 0.035(4) 0.034(5) 0.047(5) -0.006(4) -0.009(4) -0.006(4)
C34 0.052(6) 0.036(6) 0.036(5) -0.004(4) -0.009(4) -0.014(5)
C24 0.063(6) 0.027(5) 0.039(5) 0.000(4) -0.016(5) -0.018(4)
O3 0.068(5) 0.092(7) 0.049(5) 0.014(4) -0.013(4) -0.038(5)
C26 0.127(10) 0.071(7) 0.104(9) 0.043(6) -0.074(8) -0.059(7)
C25 0.074(7) 0.078(7) 0.054(6) 0.020(5) -0.017(5) -0.030(5)
O4 0.049(4) 0.058(5) 0.061(5) 0.001(4) -0.019(4) -0.007(4)
C39 0.111(13) 0.095(12) 0.103(13) -0.001(9) -0.003(8) -0.025(8)
Cl5 0.162(9) 0.094(6) 0.159(9) 0.013(5) -0.007(6) -0.067(6)
Cl6 0.131(7) 0.142(9) 0.118(7) 0.020(6) -0.039(5) -0.023(6)
C39' 0.130(12) 0.141(13) 0.133(12) 0.016(8) 0.001(8) -0.061(9)
Cl5' 0.220(8) 0.239(10) 0.097(5) 0.004(5) -0.064(5) -0.076(6)
Cl6' 0.232(10) 0.166(8) 0.215(9) -0.057(6) -0.015(7) -0.066(7)

loop_
_atom_type_symbol
_atom_type_description
_atom_type_scat_dispersion_real
_atom_type_scat_dispersion_imag
_atom_type_scat_source
C C 0.0033 0.0016 'International Tables Vol C Tables 4.2.6.8 and 6.1.1.4'
H H 0.0000 0.0000 'International Tables Vol C Tables 4.2.6.8 and 6.1.1.4'
N N 0.0061 0.0033 'International Tables Vol C Tables 4.2.6.8 and 6.1.1.4'
O O 0.0106 0.0060 'International Tables Vol C Tables 4.2.6.8 and 6.1.1.4'
Cl Cl 0.1484 0.1585 'International Tables Vol C Tables 4.2.6.8 and 6.1.1.4'

loop_
_geom_angle_atom_site_label_1
_geom_angle_atom_site_label_2
_geom_angle_atom_site_label_3
_geom_angle
C12 C11 C10 120.7(11)
C12 C11 Cl1 119.4(9)
C10 C11 Cl1 119.8(10)
C11 C12 C13 119.8(11)
C11 C12 H12 120.1
C13 C12 H12 120.1
C12 C13 C8 120.1(12)
C12 C13 H13 119.8
C8 C13 H13 120.1
C9 C8 C13 120.5(10)
C9 C8 N1 118.5(8)
C13 C8 N1 120.9(10)
C8 C9 C10 120.2(10)
C8 C9 H9 119.8
C10 C9 H9 120.0
C11 C10 C9 118.6(11)
C11 C10 H10 120.8
C9 C10 H10 120.6
C5 N1 C1 122.3(9)
C5 N1 C8 120.8(8)
C1 N1 C8 116.9(8)
O1 C1 N1 122.0(10)
O1 C1 C2 120.5(11)
N1 C1 C2 117.2(9)
C3 C2 C6 111.7(9)
C3 C2 C7 105.6(9)
C6 C2 C7 115.1(11)
C3 C2 C1 115.7(10)
C6 C2 C1 106.1(9)
C7 C2 C1 102.6(8)
O2 C3 C4 124.8(9)
O2 C3 C2 118.6(10)
C4 C3 C2 116.4(8)
N2 C4 C5 112.8(9)
N2 C4 C3 125.8(8)
C5 C4 C3 121.3(8)
C4 N2 C14 108.3(8)
C4 N2 H2 125.5
C14 N2 H2 126.3
C19 C14 N2 131.6(9)
C19 C14 C15 120.1(10)
N2 C14 C15 108.4(9)
C14 C19 C18 121.4(9)
C14 C19 H19 119.3
C18 C19 H19 119.3
C19 C18 C17 119.4(10)
C19 C18 H18 120.0
C17 C18 H18 120.6
C16 C17 C18 120.3(11)
C16 C17 Cl2 122.1(9)
C18 C17 Cl2 117.5(8)
C15 C16 C17 119.3(10)
C15 C16 H16 120.4
C17 C16 H16 120.4
C16 C15 C5 134.8(9)
C16 C15 C14 119.5(10)
C5 C15 C14 105.6(9)
N1 C5 C4 123.9(9)
N1 C5 C15 131.1(9)
C4 C5 C15 105.0(8)
C2 C6 H6A 109.7
C2 C6 H6B 109.2
H6A C6 H6B 109.5
C2 C6 H6C 109.5
H6A C6 H6C 109.5
H6B C6 H6C 109.5
C2 C7 H7A 109.7
C2 C7 H7B 109.2
H7A C7 H7B 109.5
C2 C7 H7C 109.6
H7A C7 H7C 109.5
H7B C7 H7C 109.5
C31 C30 C29 122.4(10)
C31 C30 Cl3 118.5(11)
C29 C30 Cl3 119.2(10)
C30 C31 C32 119.3(11)
C30 C31 H31 120.1
C32 C31 H31 120.5
C31 C32 C27 119.1(10)
C31 C32 H32 120.3
C27 C32 H32 120.5
C28 C27 C32 120.5(11)
C28 C27 N3 120.4(10)
C32 C27 N3 119.2(9)
C27 C28 C29 119.3(12)
C27 C28 H28 120.2
C29 C28 H28 120.5
C30 C29 C28 119.2(11)
C30 C29 H29 120.5
C28 C29 H29 120.3
C20 N3 C24 120.7(9)
C20 N3 C27 118.0(8)
C24 N3 C27 121.1(9)
O3 C20 N3 118.8(11)
O3 C20 C21 121.2(11)
N3 C20 C21 119.9(9)
C20 C21 C22 117.5(10)
C20 C21 C25 112.8(9)
C22 C21 C25 110.5(9)
C20 C21 C26 104.6(9)
C22 C21 C26 104.2(9)
C25 C21 C26 106.0(10)
O4 C22 C23 122.3(9)
O4 C22 C21 122.6(10)
C23 C22 C21 115.0(9)
C24 C23 C22 125.5(9)
C24 C23 N4 105.3(9)
C22 C23 N4 129.0(9)
C33 N4 C23 109.2(8)
C33 N4 H4 124.9
C23 N4 H4 125.9
N4 C33 C34 110.0(9)
N4 C33 C38 126.0(9)
C34 C33 C38 124.0(10)
C37 C38 C33 114.8(10)
C37 C38 H38 122.6
C33 C38 H38 122.6
C38 C37 C36 120.9(11)
C38 C37 H37 119.9
C36 C37 H37 119.2
C35 C36 C37 125.6(11)
C35 C36 Cl4 117.8(9)
C37 C36 Cl4 116.5(9)
C36 C35 C34 116.5(9)
C36 C35 H35 121.7
C34 C35 H35 121.8
C33 C34 C35 118.1(9)
C33 C34 C24 105.0(9)
C35 C34 C24 136.8(9)
C23 C24 N3 119.4(9)
C23 C24 C34 110.4(8)
N3 C24 C34 130.0(10)
C21 C26 H26A 109.4
C21 C26 H26B 109.3
H26A C26 H26B 109.5
C21 C26 H26C 109.7
H26A C26 H26C 109.5
H26B C26 H26C 109.5
C21 C25 H25A 109.9
C21 C25 H25B 109.3
H25A C25 H25B 109.5
C21 C25 H25C 109.2
H25A C25 H25C 109.5
H25B C25 H25C 109.5
Cl5 C39 Cl6 109.5(8)
Cl5 C39 H39A 109.9
Cl6 C39 H39A 109.4
Cl5 C39 H39B 110.0
Cl6 C39 H39B 109.8
H39A C39 H39B 108.2
Cl6' C39' Cl5' 108.2(7)
Cl6' C39' H39C 109.8
Cl5' C39' H39C 110.3
Cl6' C39' H39D 109.9
Cl5' C39' H39D 110.3
H39C C39' H39D 108.4

loop_
_geom_bond_atom_site_label_1
_geom_bond_atom_site_label_2
_geom_bond_distance
Cl1 C11 1.733(11)
Cl2 C17 1.723(12)
C11 C12 1.357(17)
C11 C10 1.380(17)
C12 C13 1.364(16)
C12 H12 0.9300
C13 C8 1.374(15)
C13 H13 0.9300
C8 C9 1.342(15)
C8 N1 1.448(12)
C9 C10 1.389(15)
C9 H9 0.9300
C10 H10 0.9300
N1 C5 1.383(12)
N1 C1 1.388(13)
C1 O1 1.169(13)
C1 C2 1.581(14)
C2 C3 1.535(14)
C2 C6 1.556(15)
C2 C7 1.578(17)
C3 O2 1.230(12)
C3 C4 1.443(15)
C4 N2 1.323(12)
C4 C5 1.394(13)
N2 C14 1.358(14)
N2 H2 0.8600
C14 C19 1.353(16)
C14 C15 1.452(12)
C19 C18 1.363(16)
C19 H19 0.9300
C18 C17 1.434(14)
C18 H18 0.9300
C17 C16 1.395(15)
C16 C15 1.374(15)
C16 H16 0.9300
C15 C5 1.422(15)
C6 H6A 0.9601
C6 H6B 0.9601
C6 H6C 0.9601
C7 H7A 0.9600
C7 H7B 0.9600
C7 H7C 0.9600
Cl3 C30 1.742(10)
Cl4 C36 1.766(12)
C30 C31 1.339(17)
C30 C29 1.368(18)
C31 C32 1.386(14)
C31 H31 0.9300
C32 C27 1.393(16)
C32 H32 0.9300
C27 C28 1.365(16)
C27 N3 1.441(13)
C28 C29 1.387(16)
C28 H28 0.9300
C29 H29 0.9300
N3 C20 1.375(14)
N3 C24 1.404(11)
C20 O3 1.253(12)
C20 C21 1.481(15)
C21 C22 1.483(14)
C21 C25 1.497(16)
C21 C26 1.514(18)
C22 O4 1.244(13)
C22 C23 1.395(15)
C23 C24 1.370(13)
C23 N4 1.425(12)
N4 C33 1.358(14)
N4 H4 0.8600
C33 C34 1.385(13)
C33 C38 1.423(16)
C38 C37 1.371(17)
C38 H38 0.9300
C37 C36 1.377(15)
C37 H37 0.9300
C36 C35 1.327(15)
C35 C34 1.433(14)
C35 H35 0.9300
C34 C24 1.430(14)
C26 H26A 0.9601
C26 H26B 0.9601
C26 H26C 0.9601
C25 H25A 0.9600
C25 H25B 0.9600
C25 H25C 0.9600
C39 Cl5 1.745(10)
C39 Cl6 1.748(10)
C39 H39A 0.9700
C39 H39B 0.9700
C39' Cl6' 1.737(10)
C39' Cl5' 1.743(10)
C39' H39C 0.9700
C39' H39D 0.9700

loop_
_geom_torsion_atom_site_label_1
_geom_torsion_atom_site_label_2
_geom_torsion_atom_site_label_3
_geom_torsion_atom_site_label_4
_geom_torsion
C10 C11 C12 C13 0(2)
Cl1 C11 C12 C13 179.2(10)
C11 C12 C13 C8 -1.1(18)
C12 C13 C8 C9 -1.1(17)
C12 C13 C8 N1 -177.1(10)
C13 C8 C9 C10 3.9(18)
N1 C8 C9 C10 180.0(10)
C12 C11 C10 C9 2.3(19)
Cl1 C11 C10 C9 -176.5(9)
C8 C9 C10 C11 -4.4(19)
C9 C8 N1 C5 79.7(13)
C13 C8 N1 C5 -104.3(12)
C9 C8 N1 C1 -98.6(12)
C13 C8 N1 C1 77.5(13)
C5 N1 C1 O1 175.3(12)
C8 N1 C1 O1 -6.5(17)
C5 N1 C1 C2 -11.3(15)
C8 N1 C1 C2 166.9(8)
O1 C1 C2 C3 -167.1(11)
N1 C1 C2 C3 19.4(14)
O1 C1 C2 C6 -42.6(16)
N1 C1 C2 C6 143.9(11)
O1 C1 C2 C7 78.5(14)
N1 C1 C2 C7 -95.0(11)
C6 C2 C3 O2 43.6(15)
C7 C2 C3 O2 -82.2(11)
C1 C2 C3 O2 165.1(9)
C6 C2 C3 C4 -141.2(11)
C7 C2 C3 C4 93.0(11)
C1 C2 C3 C4 -19.7(14)
O2 C3 C4 N2 3.3(17)
C2 C3 C4 N2 -171.5(10)
O2 C3 C4 C5 -172.7(10)
C2 C3 C4 C5 12.5(14)
C5 C4 N2 C14 2.0(12)
C3 C4 N2 C14 -174.3(10)
C4 N2 C14 C19 178.4(12)
C4 N2 C14 C15 -2.1(11)
N2 C14 C19 C18 -178.9(11)
C15 C14 C19 C18 1.6(17)
C14 C19 C18 C17 1.1(17)
C19 C18 C17 C16 -2.4(16)
C19 C18 C17 Cl2 176.3(9)
C18 C17 C16 C15 1.0(17)
Cl2 C17 C16 C15 -177.7(8)
C17 C16 C15 C5 176.2(11)
C17 C16 C15 C14 1.7(16)
C19 C14 C15 C16 -3.1(16)
N2 C14 C15 C16 177.4(10)
C19 C14 C15 C5 -179.0(10)
N2 C14 C15 C5 1.4(11)
C1 N1 C5 C4 3.1(17)
C8 N1 C5 C4 -175.0(9)
C1 N1 C5 C15 -175.7(11)
C8 N1 C5 C15 6.1(17)
N2 C4 C5 N1 179.9(10)
C3 C4 C5 N1 -3.6(16)
N2 C4 C5 C15 -1.0(12)
C3 C4 C5 C15 175.5(10)
C16 C15 C5 N1 4(2)
C14 C15 C5 N1 178.7(11)
C16 C15 C5 C4 -175.3(12)
C14 C15 C5 C4 -0.3(11)
C29 C30 C31 C32 1.7(19)
Cl3 C30 C31 C32 -178.1(9)
C30 C31 C32 C27 -4.5(18)
C31 C32 C27 C28 5.3(18)
C31 C32 C27 N3 -175.7(10)
C32 C27 C28 C29 -3.2(17)
N3 C27 C28 C29 177.8(10)
C31 C30 C29 C28 0.4(18)
Cl3 C30 C29 C28 -179.8(9)
C27 C28 C29 C30 0.3(17)
C28 C27 N3 C20 -81.6(13)
C32 C27 N3 C20 99.4(12)
C28 C27 N3 C24 103.5(11)
C32 C27 N3 C24 -75.5(13)
C24 N3 C20 O3 -176.1(11)
C27 N3 C20 O3 9.0(16)
C24 N3 C20 C21 6.6(16)
C27 N3 C20 C21 -168.3(9)
O3 C20 C21 C22 167.8(11)
N3 C20 C21 C22 -15.0(16)
O3 C20 C21 C25 37.4(16)
N3 C20 C21 C25 -145.4(10)
O3 C20 C21 C26 -77.3(14)
N3 C20 C21 C26 99.8(12)
C20 C21 C22 O4 -165.3(10)
C25 C21 C22 O4 -33.9(16)
C26 C21 C22 O4 79.5(13)
C20 C21 C22 C23 15.9(15)
C25 C21 C22 C23 147.3(10)
C26 C21 C22 C23 -99.3(12)
O4 C22 C23 C24 171.6(11)
C21 C22 C23 C24 -9.6(16)
O4 C22 C23 N4 -2.6(18)
C21 C22 C23 N4 176.2(11)
C24 C23 N4 C33 0.4(11)
C22 C23 N4 C33 175.5(11)
C23 N4 C33 C34 -1.3(12)
C23 N4 C33 C38 -179.2(11)
N4 C33 C38 C37 175.6(10)
C34 C33 C38 C37 -2.0(16)
C33 C38 C37 C36 0.6(17)
C38 C37 C36 C35 1.6(19)
C38 C37 C36 Cl4 -177.8(10)
C37 C36 C35 C34 -2.3(18)
Cl4 C36 C35 C34 177.1(7)
N4 C33 C34 C35 -176.6(9)
C38 C33 C34 C35 1.3(15)
N4 C33 C34 C24 1.7(11)
C38 C33 C34 C24 179.6(10)
C36 C35 C34 C33 0.8(15)
C36 C35 C34 C24 -176.8(12)
C22 C23 C24 N3 1.1(16)
N4 C23 C24 N3 176.5(9)
C22 C23 C24 C34 -174.7(11)
N4 C23 C24 C34 0.7(12)
C20 N3 C24 C23 0.6(15)
C27 N3 C24 C23 175.4(9)
C20 N3 C24 C34 175.5(10)
C27 N3 C24 C34 -9.7(16)
C33 C34 C24 C23 -1.4(12)
C35 C34 C24 C23 176.3(11)
C33 C34 C24 N3 -176.7(10)
C35 C34 C24 N3 1(2)
